data_4346607
loop_
_publ_author_name
'Wang, Xiufeng'
'Hu, Peng'
'Li, Licun'
'Sutter, Jean-Pascal'

_publ_section_title
;
 [(Cu-radical)2-Ln]: structure and magnetic properties of a
 hetero-tri-spin chain of rings (Ln = Y(III), Gd(III), Tb(III), Dy(III)).
;
_journal_issue 19
_journal_name_full 'Inorganic chemistry'
_journal_page_first 9664
_journal_page_last 9669
_journal_paper_doi 10.1021/acs.inorgchem.5b01761
_journal_volume 54
_journal_year 2015
_chemical_formula_sum 'C65 H53 Cu2 F42 N6 O18 Y'
_chemical_formula_weight 2220.14
_space_group_IT_number 14
_space_group_name_Hall '-P 2ybc'
_space_group_name_H-M_alt 'P 1 21/c 1'
_symmetry_cell_setting monoclinic
_symmetry_space_group_name_H-M 'P 1 21/c 1'
_atom_sites_solution_hydrogens geom
_atom_sites_solution_primary direct
_atom_sites_solution_secondary difmap
_audit_creation_method SHELXL-97
_cell_angle_alpha 90.00
_cell_angle_beta 101.86(3)
_cell_angle_gamma 90.00
_cell_formula_units_Z 4
_cell_length_a 12.320(3)
_cell_length_b 24.477(5)
_cell_length_c 28.744(6)
_cell_measurement_reflns_used 12565
_cell_measurement_temperature 113(2)
_cell_measurement_theta_max 27.9865
_cell_measurement_theta_min 1.6890
_cell_volume 8483(3)
_computing_cell_refinement 'CrystalClear (Rigaku/MSC Inc., 2005)'
_computing_data_collection 'CrystalClear (Rigaku/MSC Inc., 2005)'
_computing_data_reduction 'CrystalClear (Rigaku/MSC Inc., 2005)'
_computing_molecular_graphics 'Bruker SHELXTL'
_computing_publication_material 'Bruker SHELXTL'
_computing_structure_refinement 'SHELXL-97 (Sheldrick, 1997)'
_computing_structure_solution 'SHELXS-97 (Sheldrick, 1990)'
_diffrn_ambient_temperature 113(2)
_diffrn_measured_fraction_theta_full 0.981
_diffrn_measured_fraction_theta_max 0.981
_diffrn_measurement_device_type 'CCD area detector'
_diffrn_measurement_method 'profile data from \w-scans'
_diffrn_radiation_monochromator graphite
_diffrn_radiation_source 'fine-focus sealed tube'
_diffrn_radiation_type MoK\a
_diffrn_radiation_wavelength 0.71073
_diffrn_reflns_av_R_equivalents 0.1340
_diffrn_reflns_av_sigmaI/netI 0.1394
_diffrn_reflns_limit_h_max 14
_diffrn_reflns_limit_h_min -13
_diffrn_reflns_limit_k_max 26
_diffrn_reflns_limit_k_min -29
_diffrn_reflns_limit_l_max 26
_diffrn_reflns_limit_l_min -34
_diffrn_reflns_number 46804
_diffrn_reflns_theta_full 25.01
_diffrn_reflns_theta_max 25.01
_diffrn_reflns_theta_min 1.67
_exptl_absorpt_coefficient_mu 1.335
_exptl_absorpt_correction_T_max 1.0000
_exptl_absorpt_correction_T_min 0.4209
_exptl_absorpt_correction_type multi-scan
_exptl_absorpt_process_details CrystalClear
_exptl_crystal_colour blue
_exptl_crystal_density_diffrn 1.738
_exptl_crystal_density_method 'not measured'
_exptl_crystal_description Prism
_exptl_crystal_F_000 4415
_exptl_crystal_size_max 0.26
_exptl_crystal_size_mid 0.18
_exptl_crystal_size_min 0.12
_refine_diff_density_max 2.098
_refine_diff_density_min -0.881
_refine_diff_density_rms 0.118
_refine_ls_extinction_method none
_refine_ls_goodness_of_fit_ref 1.013
_refine_ls_hydrogen_treatment constr
_refine_ls_matrix_type full
_refine_ls_number_parameters 1217
_refine_ls_number_reflns 14225
_refine_ls_number_restraints 18
_refine_ls_restrained_S_all 1.132
_refine_ls_R_factor_all 0.1558
_refine_ls_R_factor_gt 0.1001
_refine_ls_shift/su_max 0.074
_refine_ls_shift/su_mean 0.001
_refine_ls_structure_factor_coef Fsqd
_refine_ls_weighting_details 'calc w=1/[\s^2^(Fo^2^)+(0.1000P)^2^+0.0000P] where P=(Fo^2^+2Fc^2^)/3'
_refine_ls_weighting_scheme calc
_refine_ls_wR_factor_gt 0.2119
_refine_ls_wR_factor_ref 0.2473
_reflns_number_gt 8757
_reflns_number_total 14225
_reflns_threshold_expression >2sigma(I)
_cod_data_source_file ic5b01761_si_002.cif
_cod_data_source_block Y
_cod_depositor_comments
;
The following automatic conversions were performed:

data item '_exptl_absorpt_correction_type' value 'Multi-scan' was
changed to 'multi-scan' in accordance with the
/home/saulius/struct/COD-crude-data/automatic-downloads/DataCite-retrospective/ACS/depositions/lib/dictionaries/cif_core.dic
dictionary named 'cif_core.dic' version 2.4.2 last updated on
2011-04-26.

Automatic conversion script
Id: cif_fix_values 6909 2019-04-08 15:41:33Z antanas 
;
_cod_original_sg_symbol_H-M P21/c
_cod_database_code 4346607

loop_
_symmetry_equiv_pos_as_xyz
'x, y, z'
'-x, y+1/2, -z+1/2'
'-x, -y, -z'
'x, -y-1/2, z-1/2'

loop_
_atom_site_label
_atom_site_type_symbol
_atom_site_fract_x
_atom_site_fract_y
_atom_site_fract_z
_atom_site_U_iso_or_equiv
_atom_site_adp_type
_atom_site_occupancy
_atom_site_symmetry_multiplicity
_atom_site_calc_flag
_atom_site_refinement_flags
Y1 Y 0.12588(7) 0.29379(3) 0.60048(2) 0.0287(2) Uani 1 1 d .
Cu1 Cu 0.01134(9) 0.15788(4) 0.35900(3) 0.0334(3) Uani 1 1 d .
Cu2 Cu 0.33392(9) 0.33320(4) 0.34500(3) 0.0325(3) Uani 1 1 d .
F1 F 0.1279(5) 0.08494(19) 0.68331(18) 0.0543(15) Uani 1 1 d .
F2 F 0.0618(5) 0.1426(2) 0.72677(18) 0.0597(17) Uani 1 1 d .
F3 F -0.0230(5) 0.1276(2) 0.65459(19) 0.0558(16) Uani 1 1 d .
F4 F 0.4814(5) 0.1847(3) 0.7202(2) 0.081(2) Uani 1 1 d .
F5 F 0.4935(6) 0.2666(3) 0.6993(2) 0.0758(19) Uani 1 1 d .
F6 F 0.4911(5) 0.2036(3) 0.64862(19) 0.0630(17) Uani 1 1 d .
F7 F 0.2797(6) 0.4525(3) 0.7023(2) 0.082(2) Uani 1 1 d .
F8 F 0.3589(6) 0.4616(3) 0.6445(2) 0.081(2) Uani 1 1 d .
F9 F 0.2308(7) 0.5167(2) 0.6525(3) 0.111(3) Uani 1 1 d .
F10 F -0.1824(6) 0.4193(3) 0.5397(2) 0.0720(19) Uani 1 1 d .
F11 F -0.0956(6) 0.4941(2) 0.53611(19) 0.0644(18) Uani 1 1 d .
F12 F -0.0860(6) 0.4290(2) 0.48641(18) 0.0649(19) Uani 1 1 d .
F13 F -0.2108(6) 0.1767(3) 0.5486(2) 0.073(2) Uani 1 1 d .
F14 F -0.2216(6) 0.2352(3) 0.4935(2) 0.075(2) Uani 1 1 d .
F15 F -0.1788(5) 0.1533(3) 0.4807(2) 0.077(2) Uani 1 1 d .
F16 F 0.3110(6) 0.1284(3) 0.5674(2) 0.088(3) Uani 1 1 d .
F17 F 0.2895(5) 0.1589(2) 0.4962(2) 0.0567(15) Uani 1 1 d .
F18 F 0.1926(6) 0.0918(2) 0.5117(2) 0.0651(18) Uani 1 1 d .
F19 F -0.0641(6) -0.0423(2) 0.4253(2) 0.0695(18) Uani 1 1 d .
F20 F 0.0783(6) -0.0029(2) 0.46666(19) 0.070(2) Uani 1 1 d .
F21 F 0.0747(6) -0.0250(2) 0.3943(2) 0.0651(18) Uani 1 1 d .
F22 F -0.3692(6) 0.0655(3) 0.3702(2) 0.086(2) Uani 1 1 d .
F23 F -0.3563(7) 0.1533(3) 0.3743(3) 0.098(2) Uani 1 1 d .
F24 F -0.3527(6) 0.1118(3) 0.3096(2) 0.091(3) Uani 1 1 d .
F25 F 0.3538(6) 0.0814(3) 0.4145(2) 0.072(2) Uani 1 1 d .
F26 F 0.3887(5) 0.1584(2) 0.38544(19) 0.0563(16) Uani 1 1 d .
F27 F 0.4014(6) 0.0857(3) 0.3469(2) 0.076(2) Uani 1 1 d .
F28 F -0.0829(6) 0.0185(2) 0.25552(18) 0.0619(17) Uani 1 1 d .
F29 F 0.0787(6) -0.0164(2) 0.2685(2) 0.079(2) Uani 1 1 d .
F30 F 0.0373(5) 0.0490(2) 0.21725(16) 0.0579(16) Uani 1 1 d .
F31 F -0.0306(6) 0.3546(3) 0.3294(3) 0.091(2) Uani 1 1 d .
F32 F -0.0176(5) 0.4076(2) 0.38794(19) 0.0614(16) Uani 1 1 d .
F33 F -0.0170(6) 0.4410(4) 0.3204(3) 0.112(3) Uani 1 1 d .
F34 F 0.3515(11) 0.5156(5) 0.4352(5) 0.190(5) Uani 1 1 d U
F35 F 0.4820(10) 0.4828(3) 0.4289(3) 0.134(4) Uani 1 1 d U
F36 F 0.3956(10) 0.5221(4) 0.3732(3) 0.169(4) Uani 1 1 d U
F37 F 0.6928(6) 0.2900(2) 0.3414(3) 0.083(2) Uani 1 1 d .
F38 F 0.7073(6) 0.3547(3) 0.39178(19) 0.080(2) Uani 1 1 d .
F39 F 0.7414(5) 0.3689(2) 0.3240(2) 0.0600(16) Uani 1 1 d .
F40 F 0.3195(7) 0.5008(3) 0.2614(3) 0.110(3) Uani 1 1 d .
F41 F 0.4883(6) 0.5002(2) 0.2535(2) 0.0673(19) Uani 1 1 d .
F42 F 0.3669(7) 0.4563(3) 0.2047(2) 0.096(3) Uani 1 1 d .
O1 O 0.0837(5) 0.2170(2) 0.64330(17) 0.0350(15) Uani 1 1 d .
O2 O 0.2887(5) 0.2672(2) 0.64941(17) 0.0335(14) Uani 1 1 d .
O3 O 0.2037(5) 0.3767(2) 0.63431(17) 0.0305(13) Uani 1 1 d .
O4 O 0.0136(5) 0.3629(2) 0.56239(17) 0.0361(15) Uani 1 1 d .
O5 O -0.0251(5) 0.2521(2) 0.55308(16) 0.0305(13) Uani 1 1 d .
O6 O 0.1946(5) 0.2222(2) 0.56064(18) 0.0335(14) Uani 1 1 d .
O7 O 0.2271(5) 0.3345(2) 0.54874(17) 0.0338(14) Uani 1 1 d .
O8 O 0.3581(5) 0.2749(2) 0.41730(19) 0.0356(14) Uani 1 1 d .
O9 O 0.0420(6) 0.0866(2) 0.40813(18) 0.0425(16) Uani 1 1 d .
O10 O -0.1461(5) 0.1502(2) 0.36044(18) 0.0363(15) Uani 1 1 d .
O11 O -0.0100(6) 0.1080(2) 0.30352(18) 0.0405(16) Uani 1 1 d .
O12 O 0.1720(5) 0.1563(2) 0.36155(17) 0.0317(14) Uani 1 1 d .
O13 O -0.0440(5) 0.2344(2) 0.30096(17) 0.0331(14) Uani 1 1 d .
O14 O 0.0315(5) 0.1768(2) 0.15793(17) 0.0333(14) Uani 1 1 d .
O15 O 0.3288(5) 0.3938(2) 0.28422(18) 0.0396(15) Uani 1 1 d .
O16 O 0.4879(5) 0.3216(2) 0.34308(18) 0.0333(14) Uani 1 1 d .
O17 O 0.1815(5) 0.3480(2) 0.34936(18) 0.0361(15) Uani 1 1 d .
O18 O 0.3831(5) 0.3987(2) 0.38566(18) 0.0379(15) Uani 1 1 d .
N1 N 0.2943(7) 0.3211(3) 0.5215(2) 0.0345(18) Uani 1 1 d .
N2 N 0.3564(7) 0.2919(3) 0.4600(2) 0.0352(18) Uani 1 1 d .
N3 N 0.0317(6) 0.2226(3) 0.4030(2) 0.0287(16) Uani 1 1 d .
N4 N -0.0592(6) 0.2227(3) 0.2561(2) 0.0323(17) Uani 1 1 d .
N5 N -0.0222(7) 0.1951(3) 0.1890(2) 0.0354(18) Uani 1 1 d .
N6 N 0.2846(6) 0.2655(3) 0.3056(2) 0.0284(16) Uani 1 1 d .
C1 C 0.0761(9) 0.1328(3) 0.6828(3) 0.046(3) Uani 1 1 d .
C2 C 0.1431(8) 0.1801(3) 0.6659(3) 0.034(2) Uani 1 1 d .
C3 C 0.2570(8) 0.1782(4) 0.6789(3) 0.040(2) Uani 1 1 d .
H3 H 0.2916 0.1472 0.6938 0.048 Uiso 1 1 calc R
C4 C 0.3209(8) 0.2225(4) 0.6698(3) 0.036(2) Uani 1 1 d .
C5 C 0.4470(9) 0.2181(4) 0.6845(3) 0.049(3) Uani 1 1 d .
C6 C -0.0879(9) 0.4403(4) 0.5318(3) 0.045(2) Uani 1 1 d .
C7 C 0.0112(8) 0.4138(3) 0.5654(3) 0.037(2) Uani 1 1 d .
C8 C 0.0873(9) 0.4470(4) 0.5948(3) 0.044(2) Uani 1 1 d .
H8 H 0.0772 0.4847 0.5933 0.053 Uiso 1 1 calc R
C9 C 0.1782(9) 0.4257(4) 0.6265(3) 0.039(2) Uani 1 1 d .
C10 C 0.2636(10) 0.4651(4) 0.6571(4) 0.053(3) Uani 1 1 d .
C11 C -0.1627(10) 0.1924(4) 0.5139(3) 0.053(3) Uani 1 1 d .
C12 C -0.0412(8) 0.2059(3) 0.5319(3) 0.036(2) Uani 1 1 d .
C13 C 0.0394(8) 0.1693(3) 0.5242(3) 0.035(2) Uani 1 1 d .
H13 H 0.0174 0.1368 0.5083 0.042 Uiso 1 1 calc R
C14 C 0.1491(8) 0.1796(3) 0.5389(3) 0.037(2) Uani 1 1 d .
C15 C 0.2378(9) 0.1388(4) 0.5288(3) 0.045(3) Uani 1 1 d .
C16 C -0.0561(7) 0.2522(3) 0.4097(2) 0.032(2) Uani 1 1 d .
H16 H -0.1267 0.2418 0.3940 0.038 Uiso 1 1 calc R
C17 C -0.0454(8) 0.2969(3) 0.4389(3) 0.037(2) Uani 1 1 d .
H17 H -0.1082 0.3154 0.4435 0.044 Uiso 1 1 calc R
C18 C 0.0603(8) 0.3147(3) 0.4619(3) 0.035(2) Uani 1 1 d .
H18 H 0.0692 0.3455 0.4813 0.042 Uiso 1 1 calc R
C19 C 0.1351(8) 0.2391(3) 0.4248(2) 0.031(2) Uani 1 1 d .
H19 H 0.1966 0.2197 0.4198 0.037 Uiso 1 1 calc R
C20 C 0.1505(8) 0.2849(3) 0.4547(2) 0.032(2) Uani 1 1 d .
C21 C 0.2629(8) 0.2995(3) 0.4781(3) 0.030(2) Uani 1 1 d .
C22 C 0.4141(8) 0.3389(4) 0.5315(3) 0.042(2) Uani 1 1 d .
C23 C 0.4660(9) 0.3304(4) 0.5846(3) 0.052(3) Uani 1 1 d .
H23A H 0.4339 0.3559 0.6033 0.078 Uiso 1 1 calc R
H23B H 0.5446 0.3363 0.5898 0.078 Uiso 1 1 calc R
H23C H 0.4518 0.2938 0.5937 0.078 Uiso 1 1 calc R
C24 C 0.4107(9) 0.3995(3) 0.5194(3) 0.049(3) Uani 1 1 d .
H24A H 0.3702 0.4048 0.4875 0.074 Uiso 1 1 calc R
H24B H 0.4850 0.4129 0.5222 0.074 Uiso 1 1 calc R
H24C H 0.3749 0.4191 0.5410 0.074 Uiso 1 1 calc R
C25 C 0.4612(8) 0.3013(4) 0.4964(3) 0.040(2) Uani 1 1 d .
C26 C 0.4982(9) 0.2456(3) 0.5172(3) 0.044(2) Uani 1 1 d .
H26A H 0.4417 0.2304 0.5318 0.067 Uiso 1 1 calc R
H26B H 0.5657 0.2495 0.5406 0.067 Uiso 1 1 calc R
H26C H 0.5107 0.2218 0.4923 0.067 Uiso 1 1 calc R
C27 C 0.5482(8) 0.3272(4) 0.4737(3) 0.043(2) Uani 1 1 d .
H27A H 0.5672 0.3027 0.4506 0.065 Uiso 1 1 calc R
H27B H 0.6130 0.3350 0.4976 0.065 Uiso 1 1 calc R
H27C H 0.5197 0.3606 0.4583 0.065 Uiso 1 1 calc R
C28 C -0.3168(9) 0.1091(5) 0.3562(4) 0.054(3) Uani 1 1 d .
C29 C -0.1924(9) 0.1063(4) 0.3699(3) 0.043(2) Uani 1 1 d .
C30 C -0.1458(8) 0.0579(4) 0.3895(3) 0.041(2) Uani 1 1 d .
H30 H -0.1928 0.0286 0.3916 0.049 Uiso 1 1 calc R
C31 C -0.0309(10) 0.0506(4) 0.4065(3) 0.046(3) Uani 1 1 d .
C32 C 0.0141(11) -0.0049(4) 0.4247(4) 0.055(3) Uani 1 1 d .
C33 C 0.0245(10) 0.0294(4) 0.2596(3) 0.048(3) Uani 1 1 d .
C34 C 0.0635(9) 0.0735(3) 0.2985(3) 0.040(2) Uani 1 1 d .
C35 C 0.1710(8) 0.0719(3) 0.3209(3) 0.038(2) Uani 1 1 d .
H35 H 0.2133 0.0418 0.3161 0.046 Uiso 1 1 calc R
C36 C 0.2219(8) 0.1139(3) 0.3512(3) 0.035(2) Uani 1 1 d .
C37 C 0.3441(9) 0.1100(4) 0.3750(3) 0.046(2) Uani 1 1 d .
C38 C -0.1709(8) 0.2233(4) 0.2249(3) 0.039(2) Uani 1 1 d .
C39 C -0.2531(9) 0.1936(4) 0.2484(3) 0.047(3) Uani 1 1 d .
H39A H -0.2298 0.1564 0.2544 0.071 Uiso 1 1 calc R
H39B H -0.3251 0.1944 0.2279 0.071 Uiso 1 1 calc R
H39C H -0.2564 0.2113 0.2779 0.071 Uiso 1 1 calc R
C40 C -0.2026(10) 0.2838(4) 0.2161(3) 0.058(3) Uani 1 1 d .
H40A H -0.2064 0.3010 0.2457 0.087 Uiso 1 1 calc R
H40B H -0.2735 0.2864 0.1948 0.087 Uiso 1 1 calc R
H40C H -0.1477 0.3019 0.2022 0.087 Uiso 1 1 calc R
C41 C -0.1821(10) 0.1322(4) 0.1760(3) 0.059(3) Uani 1 1 d .
H41A H -0.1504 0.1146 0.1521 0.089 Uiso 1 1 calc R
H41B H -0.2614 0.1297 0.1675 0.089 Uiso 1 1 calc R
H41C H -0.1560 0.1147 0.2061 0.089 Uiso 1 1 calc R
C42 C -0.1474(8) 0.1929(3) 0.1795(3) 0.033(2) Uani 1 1 d .
C43 C -0.1913(9) 0.2220(5) 0.1323(3) 0.057(3) Uani 1 1 d .
H43A H -0.1576 0.2574 0.1328 0.086 Uiso 1 1 calc R
H43B H -0.2703 0.2260 0.1276 0.086 Uiso 1 1 calc R
H43C H -0.1734 0.2008 0.1067 0.086 Uiso 1 1 calc R
C44 C 0.0229(8) 0.2100(3) 0.2333(2) 0.030(2) Uani 1 1 d .
C45 C 0.1410(7) 0.2139(3) 0.2542(2) 0.0295(19) Uani 1 1 d .
C46 C 0.1783(7) 0.2574(3) 0.2861(2) 0.0268(18) Uani 1 1 d .
H46 H 0.1260 0.2813 0.2937 0.032 Uiso 1 1 calc R
C47 C 0.2195(7) 0.1779(3) 0.2433(2) 0.0288(19) Uani 1 1 d .
H47 H 0.1984 0.1498 0.2215 0.035 Uiso 1 1 calc R
C48 C 0.3291(8) 0.1846(3) 0.2652(3) 0.035(2) Uani 1 1 d .
H48 H 0.3820 0.1597 0.2598 0.042 Uiso 1 1 calc R
C49 C 0.3610(8) 0.2292(3) 0.2959(3) 0.034(2) Uani 1 1 d .
H49 H 0.4355 0.2341 0.3098 0.041 Uiso 1 1 calc R
C50 C 0.0198(8) 0.3992(4) 0.3483(3) 0.042(2) Uani 1 1 d .
C51 C 0.1441(8) 0.3946(3) 0.3570(3) 0.035(2) Uani 1 1 d .
C52 C 0.2078(9) 0.4420(4) 0.3733(3) 0.044(2) Uani 1 1 d .
H52 H 0.1720 0.4751 0.3754 0.053 Uiso 1 1 calc R
C53 C 0.3191(9) 0.4396(4) 0.3857(3) 0.042(2) Uani 1 1 d .
C54 C 0.3902(14) 0.4906(5) 0.4015(4) 0.078(4) Uani 1 1 d .
C55 C 0.6731(9) 0.3421(4) 0.3469(3) 0.048(3) Uani 1 1 d .
C56 C 0.5514(8) 0.3555(3) 0.3296(3) 0.034(2) Uani 1 1 d .
C57 C 0.5257(8) 0.4024(3) 0.3022(3) 0.038(2) Uani 1 1 d .
H57 H 0.5835 0.4249 0.2977 0.045 Uiso 1 1 calc R
C58 C 0.4147(8) 0.4179(3) 0.2807(3) 0.036(2) Uani 1 1 d .
C59 C 0.3978(9) 0.4701(4) 0.2507(3) 0.050(3) Uani 1 1 d .
C60 C 0.6752(11) 0.0776(5) 0.6944(4) 0.078(4) Uani 1 1 d .
H60A H 0.6509 0.0414 0.7000 0.118 Uiso 1 1 calc R
H60B H 0.6260 0.1038 0.7040 0.118 Uiso 1 1 calc R
H60C H 0.7490 0.0832 0.7125 0.118 Uiso 1 1 calc R
C61 C 0.6747(11) 0.0847(5) 0.6421(4) 0.069(3) Uani 1 1 d .
H61A H 0.6886 0.1228 0.6362 0.083 Uiso 1 1 calc R
H61B H 0.7351 0.0635 0.6344 0.083 Uiso 1 1 calc R
C62 C 0.5689(12) 0.0677(5) 0.6095(4) 0.085(4) Uani 1 1 d .
H62A H 0.5075 0.0861 0.6193 0.102 Uiso 1 1 calc R
H62B H 0.5589 0.0288 0.6131 0.102 Uiso 1 1 calc R
C63 C 0.5634(12) 0.0802(5) 0.5563(4) 0.076(4) Uani 1 1 d .
H63A H 0.4897 0.0714 0.5385 0.092 Uiso 1 1 calc R
H63B H 0.5750 0.1190 0.5527 0.092 Uiso 1 1 calc R
C64 C 0.6452(12) 0.0500(5) 0.5359(4) 0.079(4) Uani 1 1 d .
H64A H 0.6414 0.0116 0.5438 0.095 Uiso 1 1 calc R
H64B H 0.7188 0.0630 0.5502 0.095 Uiso 1 1 calc R
C65 C 0.6278(12) 0.0557(6) 0.4812(4) 0.090(4) Uani 1 1 d .
H65A H 0.5512 0.0493 0.4670 0.136 Uiso 1 1 calc R
H65B H 0.6731 0.0294 0.4692 0.136 Uiso 1 1 calc R
H65C H 0.6483 0.0918 0.4733 0.136 Uiso 1 1 calc R

loop_
_atom_site_aniso_label
_atom_site_aniso_U_11
_atom_site_aniso_U_22
_atom_site_aniso_U_33
_atom_site_aniso_U_23
_atom_site_aniso_U_13
_atom_site_aniso_U_12
Y1 0.0248(6) 0.0283(4) 0.0317(4) -0.0005(3) 0.0030(3) -0.0008(3)
Cu1 0.0269(8) 0.0351(6) 0.0380(5) -0.0061(4) 0.0059(4) -0.0044(5)
Cu2 0.0198(7) 0.0341(6) 0.0424(6) -0.0049(4) 0.0034(4) -0.0020(4)
F1 0.042(4) 0.035(3) 0.082(4) 0.013(2) 0.003(3) 0.004(3)
F2 0.070(5) 0.060(4) 0.052(3) -0.003(3) 0.019(3) -0.018(3)
F3 0.044(4) 0.040(3) 0.076(3) 0.004(2) -0.002(3) -0.015(3)
F4 0.023(5) 0.126(6) 0.089(4) 0.050(4) 0.000(3) 0.018(4)
F5 0.041(5) 0.073(4) 0.106(5) -0.015(4) -0.002(3) -0.007(3)
F6 0.040(5) 0.088(4) 0.066(4) -0.013(3) 0.020(3) 0.006(3)
F7 0.080(6) 0.100(5) 0.061(4) -0.029(3) 0.004(3) -0.039(4)
F8 0.056(6) 0.087(5) 0.106(5) -0.039(4) 0.030(4) -0.033(4)
F9 0.078(7) 0.039(4) 0.192(8) -0.039(4) -0.027(5) -0.008(4)
F10 0.033(5) 0.070(4) 0.110(5) 0.022(3) 0.008(3) 0.015(3)
F11 0.066(5) 0.043(3) 0.076(4) 0.005(3) -0.005(3) 0.023(3)
F12 0.078(6) 0.060(4) 0.049(3) 0.005(3) -0.004(3) 0.022(3)
F13 0.046(5) 0.111(5) 0.065(4) -0.009(3) 0.021(3) -0.039(4)
F14 0.031(5) 0.079(4) 0.105(5) 0.015(4) -0.008(3) -0.010(3)
F15 0.036(5) 0.098(5) 0.093(4) -0.054(4) 0.007(3) -0.023(4)
F16 0.093(7) 0.094(5) 0.066(4) -0.012(3) -0.012(4) 0.061(5)
F17 0.041(4) 0.050(3) 0.087(4) 0.001(3) 0.034(3) 0.002(3)
F18 0.076(6) 0.034(3) 0.094(4) -0.018(3) 0.037(4) -0.005(3)
F19 0.063(5) 0.046(3) 0.104(4) 0.014(3) 0.029(4) -0.013(3)
F20 0.082(6) 0.055(4) 0.064(4) 0.005(3) -0.006(3) 0.010(3)
F21 0.071(6) 0.046(3) 0.085(4) -0.006(3) 0.033(4) 0.003(3)
F22 0.040(5) 0.094(5) 0.126(5) 0.045(4) 0.022(4) -0.014(4)
F23 0.041(6) 0.091(5) 0.166(7) -0.035(5) 0.032(5) -0.002(4)
F24 0.045(5) 0.157(7) 0.063(4) 0.027(4) -0.006(3) -0.029(5)
F25 0.049(5) 0.079(4) 0.078(4) 0.036(3) -0.010(3) 0.000(3)
F26 0.036(4) 0.044(3) 0.083(4) 0.000(3) -0.003(3) -0.005(3)
F27 0.031(5) 0.087(5) 0.108(5) -0.036(4) 0.011(3) 0.011(3)
F28 0.061(5) 0.054(3) 0.073(4) -0.021(3) 0.018(3) -0.017(3)
F29 0.105(7) 0.038(3) 0.077(4) -0.022(3) -0.019(4) 0.016(3)
F30 0.067(5) 0.069(4) 0.038(3) -0.009(2) 0.013(3) 0.002(3)
F31 0.026(5) 0.099(5) 0.147(6) -0.064(5) 0.014(4) 0.001(4)
F32 0.045(5) 0.076(4) 0.070(4) 0.013(3) 0.026(3) 0.012(3)
F33 0.047(6) 0.156(7) 0.135(6) 0.102(6) 0.024(4) 0.029(5)
F34 0.163(9) 0.163(7) 0.273(9) -0.148(7) 0.110(7) -0.083(6)
F35 0.131(8) 0.081(5) 0.163(6) -0.025(5) -0.035(6) -0.037(5)
F36 0.201(9) 0.114(6) 0.154(6) 0.041(5) -0.053(6) -0.107(6)
F37 0.035(5) 0.048(4) 0.165(6) -0.003(4) 0.019(4) 0.004(3)
F38 0.035(5) 0.144(6) 0.053(3) -0.008(4) -0.008(3) 0.007(4)
F39 0.025(4) 0.065(4) 0.094(4) 0.006(3) 0.023(3) -0.001(3)
F40 0.090(8) 0.066(5) 0.189(8) 0.059(5) 0.064(6) 0.043(5)
F41 0.053(5) 0.054(3) 0.088(4) 0.024(3) -0.002(3) -0.019(3)
F42 0.115(8) 0.080(5) 0.075(4) 0.033(3) -0.025(4) -0.043(5)
O1 0.035(4) 0.034(3) 0.033(3) 0.006(2) -0.001(3) 0.000(3)
O2 0.022(4) 0.036(3) 0.040(3) -0.002(2) 0.001(2) 0.000(3)
O3 0.018(4) 0.031(3) 0.042(3) -0.011(2) 0.005(2) -0.002(2)
O4 0.033(4) 0.030(3) 0.042(3) 0.001(2) -0.002(3) -0.003(3)
O5 0.026(4) 0.031(3) 0.035(3) 0.001(2) 0.007(2) 0.003(3)
O6 0.021(4) 0.032(3) 0.047(3) -0.008(2) 0.004(3) -0.005(3)
O7 0.031(4) 0.037(3) 0.035(3) -0.007(2) 0.010(3) -0.003(3)
O8 0.031(4) 0.034(3) 0.043(3) -0.004(2) 0.010(3) -0.007(3)
O9 0.041(5) 0.043(4) 0.045(3) 0.000(3) 0.009(3) -0.009(3)
O10 0.025(4) 0.039(3) 0.043(3) -0.006(2) 0.004(3) -0.007(3)
O11 0.040(5) 0.034(3) 0.047(3) -0.005(3) 0.006(3) -0.002(3)
O12 0.025(4) 0.031(3) 0.039(3) -0.004(2) 0.006(2) -0.003(3)
O13 0.028(4) 0.044(3) 0.028(3) -0.002(2) 0.007(2) -0.002(3)
O14 0.031(4) 0.042(3) 0.029(3) -0.002(2) 0.012(3) 0.001(3)
O15 0.019(4) 0.052(4) 0.044(3) 0.005(3) -0.002(3) -0.005(3)
O16 0.023(4) 0.033(3) 0.045(3) 0.000(2) 0.008(3) -0.003(3)
O17 0.028(4) 0.033(3) 0.045(3) -0.001(2) 0.002(3) -0.002(3)
O18 0.032(5) 0.035(3) 0.045(3) -0.010(3) 0.003(3) -0.005(3)
N1 0.039(6) 0.034(4) 0.031(4) -0.004(3) 0.007(3) -0.006(3)
N2 0.033(6) 0.036(4) 0.033(4) -0.002(3) -0.001(3) -0.002(3)
N3 0.011(5) 0.044(4) 0.033(3) -0.001(3) 0.010(3) -0.003(3)
N4 0.018(5) 0.040(4) 0.038(4) 0.003(3) 0.004(3) 0.003(3)
N5 0.035(6) 0.043(4) 0.027(3) 0.004(3) 0.003(3) -0.006(3)
N6 0.022(5) 0.034(4) 0.030(3) 0.002(3) 0.007(3) 0.002(3)
C1 0.059(8) 0.032(5) 0.042(5) 0.005(4) 0.000(5) -0.001(5)
C2 0.033(7) 0.033(5) 0.037(4) -0.009(4) 0.012(4) -0.006(4)
C3 0.016(6) 0.044(5) 0.055(5) 0.012(4) -0.001(4) 0.003(4)
C4 0.025(6) 0.047(5) 0.033(4) -0.005(4) -0.004(4) 0.007(4)
C5 0.042(8) 0.058(6) 0.045(5) 0.005(5) -0.002(5) -0.006(5)
C6 0.035(8) 0.038(5) 0.061(6) 0.001(4) 0.005(5) 0.005(5)
C7 0.038(7) 0.033(5) 0.038(5) 0.001(3) 0.004(4) 0.001(4)
C8 0.054(8) 0.032(5) 0.052(5) -0.009(4) 0.025(5) 0.002(5)
C9 0.044(7) 0.039(5) 0.036(5) -0.010(4) 0.013(4) -0.010(4)
C10 0.033(8) 0.048(6) 0.080(8) -0.010(5) 0.015(6) -0.013(5)
C11 0.054(9) 0.041(5) 0.060(6) -0.005(5) 0.006(5) -0.011(5)
C12 0.040(7) 0.041(5) 0.026(4) 0.004(4) 0.005(4) -0.003(4)
C13 0.035(7) 0.027(4) 0.040(4) -0.006(3) 0.000(4) 0.003(4)
C14 0.039(7) 0.032(5) 0.040(5) 0.008(4) 0.009(4) 0.007(4)
C15 0.057(8) 0.044(5) 0.032(5) -0.004(4) 0.005(5) 0.013(5)
C16 0.009(5) 0.049(5) 0.033(4) 0.010(4) -0.005(3) 0.003(4)
C17 0.040(7) 0.037(5) 0.035(4) 0.001(4) 0.008(4) 0.010(4)
C18 0.042(7) 0.034(5) 0.029(4) -0.001(3) 0.009(4) -0.001(4)
C19 0.030(6) 0.028(4) 0.036(4) 0.003(3) 0.008(4) 0.008(4)
C20 0.033(6) 0.040(5) 0.024(4) 0.004(3) 0.007(4) -0.008(4)
C21 0.024(6) 0.027(4) 0.040(5) 0.009(3) 0.007(4) 0.002(4)
C22 0.029(7) 0.053(6) 0.040(5) -0.007(4) 0.002(4) -0.018(5)
C23 0.029(7) 0.079(7) 0.047(5) -0.014(5) 0.004(4) -0.007(5)
C24 0.042(8) 0.041(5) 0.067(6) -0.016(4) 0.016(5) -0.019(5)
C25 0.026(7) 0.051(6) 0.042(5) -0.004(4) 0.007(4) -0.007(4)
C26 0.034(7) 0.042(5) 0.054(5) -0.001(4) 0.002(4) -0.003(4)
C27 0.021(6) 0.065(6) 0.043(5) 0.007(4) 0.003(4) -0.013(5)
C28 0.019(7) 0.074(8) 0.071(7) 0.010(5) 0.013(5) -0.011(5)
C29 0.038(7) 0.056(6) 0.037(5) -0.010(4) 0.011(4) -0.016(5)
C30 0.025(7) 0.047(6) 0.052(5) 0.005(4) 0.009(4) -0.012(4)
C31 0.063(9) 0.046(6) 0.033(5) -0.003(4) 0.019(5) -0.006(5)
C32 0.064(10) 0.038(6) 0.064(7) -0.006(5) 0.014(6) -0.001(5)
C33 0.043(8) 0.043(6) 0.054(6) -0.010(4) -0.002(5) -0.001(5)
C34 0.039(8) 0.036(5) 0.043(5) -0.003(4) 0.001(4) -0.006(4)
C35 0.041(7) 0.036(5) 0.043(5) -0.005(4) 0.017(4) 0.004(4)
C36 0.033(7) 0.030(5) 0.044(5) 0.001(4) 0.011(4) 0.003(4)
C37 0.042(8) 0.044(6) 0.055(6) -0.002(5) 0.018(5) 0.006(5)
C38 0.034(7) 0.048(5) 0.036(4) 0.008(4) 0.012(4) 0.007(4)
C39 0.028(7) 0.057(6) 0.056(6) -0.003(4) 0.005(4) -0.002(5)
C40 0.058(9) 0.052(6) 0.058(6) -0.001(5) 0.000(5) 0.016(5)
C41 0.049(9) 0.061(7) 0.069(6) -0.023(5) 0.014(5) -0.013(6)
C42 0.020(6) 0.042(5) 0.038(4) -0.007(4) 0.010(4) -0.005(4)
C43 0.023(7) 0.098(8) 0.047(5) 0.015(5) -0.003(4) 0.001(6)
C44 0.027(6) 0.034(4) 0.028(4) 0.002(3) 0.003(4) -0.006(4)
C45 0.021(6) 0.036(5) 0.033(4) 0.009(3) 0.007(4) 0.007(4)
C46 0.008(5) 0.034(4) 0.037(4) 0.003(3) 0.001(3) -0.004(3)
C47 0.023(6) 0.036(5) 0.027(4) 0.004(3) 0.004(3) -0.004(4)
C48 0.029(6) 0.027(4) 0.049(5) 0.004(4) 0.010(4) 0.002(4)
C49 0.025(6) 0.040(5) 0.037(4) 0.005(4) 0.006(4) -0.004(4)
C50 0.025(7) 0.054(6) 0.050(5) -0.004(4) 0.012(4) 0.011(5)
C51 0.034(7) 0.037(5) 0.037(4) -0.001(4) 0.011(4) -0.003(4)
C52 0.024(7) 0.046(6) 0.064(6) -0.002(4) 0.011(5) 0.000(4)
C53 0.050(8) 0.037(5) 0.040(5) -0.006(4) 0.015(4) -0.005(5)
C54 0.116(14) 0.040(6) 0.063(7) -0.017(5) -0.013(8) -0.023(7)
C55 0.032(7) 0.043(6) 0.068(6) 0.000(5) 0.006(5) 0.003(5)
C56 0.014(6) 0.042(5) 0.045(5) -0.017(4) 0.002(4) 0.004(4)
C57 0.027(7) 0.038(5) 0.048(5) -0.004(4) 0.007(4) -0.003(4)
C58 0.025(7) 0.041(5) 0.041(5) -0.004(4) 0.004(4) 0.003(4)
C59 0.038(8) 0.054(6) 0.051(6) 0.009(4) -0.003(5) -0.022(5)
C60 0.065(11) 0.078(8) 0.098(9) -0.013(7) 0.029(7) 0.019(7)
C61 0.049(10) 0.064(7) 0.097(9) 0.001(6) 0.019(7) 0.008(6)
C62 0.084(13) 0.073(8) 0.094(9) -0.013(7) 0.011(8) 0.006(8)
C63 0.070(12) 0.066(8) 0.091(9) 0.004(6) 0.012(7) 0.004(7)
C64 0.080(12) 0.065(8) 0.089(8) 0.020(6) 0.009(7) -0.009(7)
C65 0.061(12) 0.106(11) 0.099(9) 0.024(8) 0.003(7) -0.015(8)

loop_
_atom_type_symbol
_atom_type_description
_atom_type_scat_dispersion_real
_atom_type_scat_dispersion_imag
_atom_type_scat_source
C C 0.0033 0.0016 'International Tables Vol C Tables 4.2.6.8 and 6.1.1.4'
H H 0.0000 0.0000 'International Tables Vol C Tables 4.2.6.8 and 6.1.1.4'
Cu Cu 0.3201 1.2651 'International Tables Vol C Tables 4.2.6.8 and 6.1.1.4'
F F 0.0171 0.0103 'International Tables Vol C Tables 4.2.6.8 and 6.1.1.4'
N N 0.0061 0.0033 'International Tables Vol C Tables 4.2.6.8 and 6.1.1.4'
O O 0.0106 0.0060 'International Tables Vol C Tables 4.2.6.8 and 6.1.1.4'
Y Y -2.7962 3.5667 'International Tables Vol C Tables 4.2.6.8 and 6.1.1.4'

loop_
_geom_angle_atom_site_label_1
_geom_angle_atom_site_label_2
_geom_angle_atom_site_label_3
_geom_angle
_geom_angle_site_symmetry_1
_geom_angle_site_symmetry_3
O2 Y1 O5 137.18(19) . .
O2 Y1 O4 149.31(19) . .
O5 Y1 O4 73.34(18) . .
O2 Y1 O14 98.9(2) . 4_566
O5 Y1 O14 95.6(2) . 4_566
O4 Y1 O14 76.8(2) . 4_566
O2 Y1 O6 74.29(19) . .
O5 Y1 O6 73.1(2) . .
O4 Y1 O6 123.79(18) . .
O14 Y1 O6 149.73(19) 4_566 .
O2 Y1 O7 89.9(2) . .
O5 Y1 O7 106.39(18) . .
O4 Y1 O7 74.6(2) . .
O14 Y1 O7 136.67(19) 4_566 .
O6 Y1 O7 73.46(19) . .
O2 Y1 O1 73.3(2) . .
O5 Y1 O1 73.62(18) . .
O4 Y1 O1 130.9(2) . .
O14 Y1 O1 71.37(19) 4_566 .
O6 Y1 O1 78.5(2) . .
O7 Y1 O1 150.4(2) . .
O2 Y1 O3 76.25(19) . .
O5 Y1 O3 146.33(19) . .
O4 Y1 O3 73.72(19) . .
O14 Y1 O3 70.2(2) 4_566 .
O6 Y1 O3 133.2(2) . .
O7 Y1 O3 70.96(18) . .
O1 Y1 O3 125.62(17) . .
O10 Cu1 O12 172.6(2) . .
O10 Cu1 O11 89.4(3) . .
O12 Cu1 O11 89.1(2) . .
O10 Cu1 N3 93.3(3) . .
O12 Cu1 N3 89.9(3) . .
O11 Cu1 N3 165.9(2) . .
O10 Cu1 O9 87.2(2) . .
O12 Cu1 O9 85.6(2) . .
O11 Cu1 O9 90.3(2) . .
N3 Cu1 O9 103.6(2) . .
O10 Cu1 O13 87.2(2) . .
O12 Cu1 O13 100.0(2) . .
O11 Cu1 O13 87.3(2) . .
N3 Cu1 O13 79.1(2) . .
O9 Cu1 O13 173.9(2) . .
O16 Cu2 O17 177.0(2) . .
O16 Cu2 O18 87.3(2) . .
O17 Cu2 O18 89.6(2) . .
O16 Cu2 N6 92.7(3) . .
O17 Cu2 N6 90.3(3) . .
O18 Cu2 N6 178.3(2) . .
O16 Cu2 O15 86.9(2) . .
O17 Cu2 O15 93.1(2) . .
O18 Cu2 O15 83.4(2) . .
N6 Cu2 O15 98.3(2) . .
O16 Cu2 O8 89.4(2) . .
O17 Cu2 O8 90.2(2) . .
O18 Cu2 O8 90.1(2) . .
N6 Cu2 O8 88.2(2) . .
O15 Cu2 O8 172.6(2) . .
C2 O1 Y1 132.4(6) . .
C4 O2 Y1 132.9(6) . .
C9 O3 Y1 133.2(5) . .
C7 O4 Y1 135.8(5) . .
C12 O5 Y1 134.4(6) . .
C14 O6 Y1 132.8(6) . .
N1 O7 Y1 139.9(5) . .
N2 O8 Cu2 125.6(4) . .
C31 O9 Cu1 120.1(6) . .
C29 O10 Cu1 125.2(6) . .
C34 O11 Cu1 121.5(6) . .
C36 O12 Cu1 122.6(6) . .
N4 O13 Cu1 117.4(4) . .
N5 O14 Y1 141.7(5) . 4_565
C58 O15 Cu2 119.0(5) . .
C56 O16 Cu2 126.1(6) . .
C51 O17 Cu2 124.7(6) . .
C53 O18 Cu2 121.1(6) . .
O7 N1 C21 124.5(8) . .
O7 N1 C22 122.4(6) . .
C21 N1 C22 112.0(7) . .
O8 N2 C21 125.4(7) . .
O8 N2 C25 121.9(8) . .
C21 N2 C25 112.6(6) . .
C16 N3 C19 118.5(7) . .
C16 N3 Cu1 120.9(6) . .
C19 N3 Cu1 120.5(6) . .
O13 N4 C44 124.3(7) . .
O13 N4 C38 121.8(7) . .
C44 N4 C38 113.9(6) . .
O14 N5 C44 125.6(8) . .
O14 N5 C42 120.7(6) . .
C44 N5 C42 113.0(7) . .
C46 N6 C49 118.5(7) . .
C46 N6 Cu2 121.0(6) . .
C49 N6 Cu2 120.4(6) . .
F3 C1 F1 107.5(7) . .
F3 C1 F2 108.2(9) . .
F1 C1 F2 107.6(7) . .
F3 C1 C2 111.3(7) . .
F1 C1 C2 112.0(9) . .
F2 C1 C2 110.1(7) . .
O1 C2 C3 128.2(8) . .
O1 C2 C1 113.9(8) . .
C3 C2 C1 117.8(8) . .
C2 C3 C4 120.3(8) . .
C2 C3 H3 119.8 . .
C4 C3 H3 119.8 . .
O2 C4 C3 128.6(9) . .
O2 C4 C5 113.1(8) . .
C3 C4 C5 118.3(8) . .
F6 C5 F4 109.0(9) . .
F6 C5 F5 105.7(9) . .
F4 C5 F5 104.7(7) . .
F6 C5 C4 111.4(7) . .
F4 C5 C4 114.0(9) . .
F5 C5 C4 111.6(9) . .
F11 C6 F10 106.6(8) . .
F11 C6 F12 108.0(7) . .
F10 C6 F12 106.1(8) . .
F11 C6 C7 115.0(8) . .
F10 C6 C7 109.9(8) . .
F12 C6 C7 110.8(8) . .
O4 C7 C8 127.1(8) . .
O4 C7 C6 113.8(7) . .
C8 C7 C6 119.1(8) . .
C7 C8 C9 122.1(8) . .
C7 C8 H8 118.9 . .
C9 C8 H8 118.9 . .
O3 C9 C8 128.0(8) . .
O3 C9 C10 112.3(8) . .
C8 C9 C10 119.7(8) . .
F8 C10 F7 107.3(10) . .
F8 C10 F9 108.0(9) . .
F7 C10 F9 107.7(9) . .
F8 C10 C9 110.3(9) . .
F7 C10 C9 111.1(8) . .
F9 C10 C9 112.3(9) . .
F13 C11 F15 108.0(8) . .
F13 C11 F14 105.8(10) . .
F15 C11 F14 105.1(8) . .
F13 C11 C12 111.7(8) . .
F15 C11 C12 113.1(9) . .
F14 C11 C12 112.8(8) . .
O5 C12 C13 126.8(9) . .
O5 C12 C11 113.7(8) . .
C13 C12 C11 119.6(8) . .
C14 C13 C12 122.1(8) . .
C14 C13 H13 118.9 . .
C12 C13 H13 118.9 . .
O6 C14 C13 127.7(8) . .
O6 C14 C15 111.1(9) . .
C13 C14 C15 121.2(8) . .
F16 C15 F18 108.1(8) . .
F16 C15 F17 108.9(10) . .
F18 C15 F17 106.4(7) . .
F16 C15 C14 111.0(7) . .
F18 C15 C14 111.7(9) . .
F17 C15 C14 110.6(7) . .
N3 C16 C17 122.5(8) . .
N3 C16 H16 118.7 . .
C17 C16 H16 118.7 . .
C16 C17 C18 120.1(9) . .
C16 C17 H17 120.0 . .
C18 C17 H17 120.0 . .
C20 C18 C17 117.6(8) . .
C20 C18 H18 121.2 . .
C17 C18 H18 121.2 . .
N3 C19 C20 121.0(8) . .
N3 C19 H19 119.5 . .
C20 C19 H19 119.5 . .
C18 C20 C19 120.2(8) . .
C18 C20 C21 121.3(8) . .
C19 C20 C21 118.5(8) . .
N1 C21 N2 107.7(8) . .
N1 C21 C20 126.5(8) . .
N2 C21 C20 125.8(7) . .
N1 C22 C24 105.0(8) . .
N1 C22 C23 109.8(7) . .
C24 C22 C23 110.0(7) . .
N1 C22 C25 100.8(6) . .
C24 C22 C25 115.1(7) . .
C23 C22 C25 115.2(8) . .
C22 C23 H23A 109.5 . .
C22 C23 H23B 109.5 . .
H23A C23 H23B 109.5 . .
C22 C23 H23C 109.5 . .
H23A C23 H23C 109.5 . .
H23B C23 H23C 109.5 . .
C22 C24 H24A 109.5 . .
C22 C24 H24B 109.5 . .
H24A C24 H24B 109.5 . .
C22 C24 H24C 109.5 . .
H24A C24 H24C 109.5 . .
H24B C24 H24C 109.5 . .
N2 C25 C27 110.4(7) . .
N2 C25 C26 106.3(7) . .
C27 C25 C26 111.4(9) . .
N2 C25 C22 99.2(7) . .
C27 C25 C22 115.1(7) . .
C26 C25 C22 113.3(7) . .
C25 C26 H26A 109.5 . .
C25 C26 H26B 109.5 . .
H26A C26 H26B 109.5 . .
C25 C26 H26C 109.5 . .
H26A C26 H26C 109.5 . .
H26B C26 H26C 109.5 . .
C25 C27 H27A 109.5 . .
C25 C27 H27B 109.5 . .
H27A C27 H27B 109.5 . .
C25 C27 H27C 109.5 . .
H27A C27 H27C 109.5 . .
H27B C27 H27C 109.5 . .
F24 C28 F23 106.3(10) . .
F24 C28 F22 105.1(9) . .
F23 C28 F22 106.8(9) . .
F24 C28 C29 112.2(9) . .
F23 C28 C29 111.6(9) . .
F22 C28 C29 114.3(9) . .
O10 C29 C30 130.0(10) . .
O10 C29 C28 112.6(9) . .
C30 C29 C28 117.3(9) . .
C29 C30 C31 123.4(9) . .
C29 C30 H30 118.3 . .
C31 C30 H30 118.3 . .
O9 C31 C30 125.8(9) . .
O9 C31 C32 114.1(10) . .
C30 C31 C32 120.1(9) . .
F20 C32 F19 108.5(8) . .
F20 C32 F21 107.6(10) . .
F19 C32 F21 104.8(8) . .
F20 C32 C31 113.3(8) . .
F19 C32 C31 113.9(10) . .
F21 C32 C31 108.3(8) . .
F29 C33 F28 107.7(9) . .
F29 C33 F30 109.5(9) . .
F28 C33 F30 106.9(7) . .
F29 C33 C34 112.7(8) . .
F28 C33 C34 110.9(9) . .
F30 C33 C34 109.0(8) . .
O11 C34 C35 128.2(8) . .
O11 C34 C33 115.0(8) . .
C35 C34 C33 116.7(9) . .
C34 C35 C36 122.9(8) . .
C34 C35 H35 118.6 . .
C36 C35 H35 118.6 . .
O12 C36 C35 124.4(9) . .
O12 C36 C37 115.3(7) . .
C35 C36 C37 120.3(8) . .
F26 C37 F27 107.1(9) . .
F26 C37 F25 108.8(7) . .
F27 C37 F25 108.9(8) . .
F26 C37 C36 111.9(8) . .
F27 C37 C36 110.9(8) . .
F25 C37 C36 109.1(8) . .
N4 C38 C39 110.3(7) . .
N4 C38 C40 106.4(8) . .
C39 C38 C40 111.4(9) . .
N4 C38 C42 101.0(7) . .
C39 C38 C42 113.3(7) . .
C40 C38 C42 113.7(7) . .
C38 C39 H39A 109.5 . .
C38 C39 H39B 109.5 . .
H39A C39 H39B 109.5 . .
C38 C39 H39C 109.5 . .
H39A C39 H39C 109.5 . .
H39B C39 H39C 109.5 . .
C38 C40 H40A 109.5 . .
C38 C40 H40B 109.5 . .
H40A C40 H40B 109.5 . .
C38 C40 H40C 109.5 . .
H40A C40 H40C 109.5 . .
H40B C40 H40C 109.5 . .
C42 C41 H41A 109.5 . .
C42 C41 H41B 109.5 . .
H41A C41 H41B 109.5 . .
C42 C41 H41C 109.5 . .
H41A C41 H41C 109.5 . .
H41B C41 H41C 109.5 . .
N5 C42 C43 107.8(7) . .
N5 C42 C41 107.7(7) . .
C43 C42 C41 110.2(7) . .
N5 C42 C38 100.9(6) . .
C43 C42 C38 115.0(7) . .
C41 C42 C38 114.4(7) . .
C42 C43 H43A 109.5 . .
C42 C43 H43B 109.5 . .
H43A C43 H43B 109.5 . .
C42 C43 H43C 109.5 . .
H43A C43 H43C 109.5 . .
H43B C43 H43C 109.5 . .
N5 C44 N4 108.7(8) . .
N5 C44 C45 126.6(8) . .
N4 C44 C45 124.7(7) . .
C47 C45 C46 118.2(8) . .
C47 C45 C44 123.1(7) . .
C46 C45 C44 118.7(7) . .
N6 C46 C45 123.1(8) . .
N6 C46 H46 118.4 . .
C45 C46 H46 118.4 . .
C48 C47 C45 118.9(8) . .
C48 C47 H47 120.6 . .
C45 C47 H47 120.6 . .
C47 C48 C49 120.1(8) . .
C47 C48 H48 120.0 . .
C49 C48 H48 120.0 . .
N6 C49 C48 121.1(8) . .
N6 C49 H49 119.4 . .
C48 C49 H49 119.4 . .
F31 C50 F33 108.6(8) . .
F31 C50 F32 105.3(9) . .
F33 C50 F32 105.4(8) . .
F31 C50 C51 112.5(8) . .
F33 C50 C51 111.7(8) . .
F32 C50 C51 112.9(7) . .
O17 C51 C52 126.6(9) . .
O17 C51 C50 115.6(8) . .
C52 C51 C50 117.8(8) . .
C53 C52 C51 120.9(9) . .
C53 C52 H52 119.5 . .
C51 C52 H52 119.5 . .
O18 C53 C52 129.1(9) . .
O18 C53 C54 108.9(10) . .
C52 C53 C54 122.0(10) . .
F36 C54 F35 112.1(15) . .
F36 C54 F34 107.2(13) . .
F35 C54 F34 91.5(10) . .
F36 C54 C53 116.9(10) . .
F35 C54 C53 116.7(11) . .
F34 C54 C53 109.0(12) . .
F38 C55 F37 108.5(8) . .
F38 C55 F39 105.1(8) . .
F37 C55 F39 105.4(9) . .
F38 C55 C56 111.7(8) . .
F37 C55 C56 111.4(8) . .
F39 C55 C56 114.2(8) . .
O16 C56 C57 129.6(9) . .
O16 C56 C55 113.1(8) . .
C57 C56 C55 117.3(9) . .
C56 C57 C58 123.3(9) . .
C56 C57 H57 118.4 . .
C58 C57 H57 118.4 . .
O15 C58 C57 126.7(8) . .
O15 C58 C59 115.2(8) . .
C57 C58 C59 118.1(9) . .
F40 C59 F41 108.5(9) . .
F40 C59 F42 107.7(9) . .
F41 C59 F42 105.3(8) . .
F40 C59 C58 111.6(9) . .
F41 C59 C58 114.4(8) . .
F42 C59 C58 108.9(8) . .
C61 C60 H60A 109.5 . .
C61 C60 H60B 109.5 . .
H60A C60 H60B 109.5 . .
C61 C60 H60C 109.5 . .
H60A C60 H60C 109.5 . .
H60B C60 H60C 109.5 . .
C62 C61 C60 114.5(12) . .
C62 C61 H61A 108.6 . .
C60 C61 H61A 108.6 . .
C62 C61 H61B 108.6 . .
C60 C61 H61B 108.6 . .
H61A C61 H61B 107.6 . .
C61 C62 C63 114.8(12) . .
C61 C62 H62A 108.6 . .
C63 C62 H62A 108.6 . .
C61 C62 H62B 108.6 . .
C63 C62 H62B 108.6 . .
H62A C62 H62B 107.6 . .
C64 C63 C62 113.8(11) . .
C64 C63 H63A 108.8 . .
C62 C63 H63A 108.8 . .
C64 C63 H63B 108.8 . .
C62 C63 H63B 108.8 . .
H63A C63 H63B 107.7 . .
C63 C64 C65 113.5(11) . .
C63 C64 H64A 108.9 . .
C65 C64 H64A 108.9 . .
C63 C64 H64B 108.9 . .
C65 C64 H64B 108.9 . .
H64A C64 H64B 107.7 . .
C64 C65 H65A 109.5 . .
C64 C65 H65B 109.5 . .
H65A C65 H65B 109.5 . .
C64 C65 H65C 109.5 . .
H65A C65 H65C 109.5 . .
H65B C65 H65C 109.5 . .

loop_
_geom_bond_atom_site_label_1
_geom_bond_atom_site_label_2
_geom_bond_distance
_geom_bond_site_symmetry_2
Y1 O2 2.295(6) .
Y1 O5 2.306(5) .
Y1 O4 2.314(5) .
Y1 O14 2.321(6) 4_566
Y1 O6 2.344(5) .
Y1 O7 2.349(6) .
Y1 O1 2.363(5) .
Y1 O3 2.367(5) .
Cu1 O10 1.957(6) .
Cu1 O12 1.966(6) .
Cu1 O11 1.983(5) .
Cu1 N3 2.010(6) .
Cu1 O9 2.228(6) .
Cu1 O13 2.508(5) .
Cu2 O16 1.931(6) .
Cu2 O17 1.942(7) .
Cu2 O18 2.002(5) .
Cu2 N6 2.028(6) .
Cu2 O15 2.282(6) .
Cu2 O8 2.488(5) .
F1 C1 1.333(10) .
F2 C1 1.334(10) .
F3 C1 1.325(11) .
F4 C5 1.312(10) .
F5 C5 1.349(11) .
F6 C5 1.310(12) .
F7 C10 1.313(12) .
F8 C10 1.300(13) .
F9 C10 1.324(12) .
F10 C6 1.334(12) .
F11 C6 1.329(10) .
F12 C6 1.339(10) .
F13 C11 1.318(12) .
F14 C11 1.340(12) .
F15 C11 1.335(10) .
F16 C15 1.302(10) .
F17 C15 1.332(11) .
F18 C15 1.327(10) .
F19 C32 1.331(12) .
F20 C32 1.300(11) .
F21 C32 1.354(12) .
F22 C28 1.351(11) .
F23 C28 1.334(13) .
F24 C28 1.323(11) .
F25 C37 1.319(10) .
F26 C37 1.314(11) .
F27 C37 1.318(11) .
F28 C33 1.332(12) .
F29 C33 1.303(11) .
F30 C33 1.347(11) .
F31 C50 1.318(11) .
F32 C50 1.330(10) .
F33 C50 1.321(11) .
F34 C54 1.315(16) .
F35 C54 1.252(15) .
F36 C54 1.133(13) .
F37 C55 1.314(10) .
F38 C55 1.309(10) .
F39 C55 1.342(12) .
F40 C59 1.309(13) .
F41 C59 1.326(11) .
F42 C59 1.341(10) .
O1 C2 1.256(10) .
O2 C4 1.266(9) .
O3 C9 1.248(10) .
O4 C7 1.250(9) .
O5 C12 1.280(9) .
O6 C14 1.285(10) .
O7 N1 1.293(9) .
O8 N2 1.301(8) .
O9 C31 1.252(11) .
O10 C29 1.272(10) .
O11 C34 1.267(11) .
O12 C36 1.273(10) .
O13 N4 1.297(7) .
O14 N5 1.296(9) .
O14 Y1 2.321(6) 4_565
O15 C58 1.234(11) .
O16 C56 1.255(10) .
O17 C51 1.267(10) .
O18 C53 1.275(11) .
N1 C21 1.336(10) .
N1 C22 1.509(12) .
N2 C21 1.371(12) .
N2 C25 1.503(11) .
N3 C16 1.348(10) .
N3 C19 1.361(11) .
N4 C44 1.349(11) .
N4 C38 1.480(11) .
N5 C44 1.332(9) .
N5 C42 1.511(12) .
N6 C46 1.329(10) .
N6 C49 1.364(11) .
C1 C2 1.556(13) .
C2 C3 1.377(13) .
C3 C4 1.395(13) .
C3 H3 0.9300 .
C4 C5 1.527(14) .
C6 C7 1.535(12) .
C7 C8 1.389(12) .
C8 C9 1.393(13) .
C8 H8 0.9300 .
C9 C10 1.558(13) .
C11 C12 1.516(15) .
C12 C13 1.388(12) .
C13 C14 1.354(13) .
C13 H13 0.9300 .
C14 C15 1.551(13) .
C16 C17 1.368(11) .
C16 H16 0.9300 .
C17 C18 1.403(13) .
C17 H17 0.9300 .
C18 C20 1.380(12) .
C18 H18 0.9300 .
C19 C20 1.401(11) .
C19 H19 0.9300 .
C20 C21 1.455(12) .
C22 C24 1.524(12) .
C22 C23 1.543(11) .
C22 C25 1.560(13) .
C23 H23A 0.9600 .
C23 H23B 0.9600 .
C23 H23C 0.9600 .
C24 H24A 0.9600 .
C24 H24B 0.9600 .
C24 H24C 0.9600 .
C25 C27 1.505(13) .
C25 C26 1.521(12) .
C26 H26A 0.9600 .
C26 H26B 0.9600 .
C26 H26C 0.9600 .
C27 H27A 0.9600 .
C27 H27B 0.9600 .
C27 H27C 0.9600 .
C28 C29 1.503(15) .
C29 C30 1.387(13) .
C30 C31 1.411(14) .
C30 H30 0.9300 .
C31 C32 1.518(13) .
C33 C34 1.557(12) .
C34 C35 1.349(13) .
C35 C36 1.409(11) .
C35 H35 0.9300 .
C36 C37 1.523(14) .
C38 C39 1.515(13) .
C38 C40 1.539(12) .
C38 C42 1.578(11) .
C39 H39A 0.9600 .
C39 H39B 0.9600 .
C39 H39C 0.9600 .
C40 H40A 0.9600 .
C40 H40B 0.9600 .
C40 H40C 0.9600 .
C41 C42 1.544(12) .
C41 H41A 0.9600 .
C41 H41B 0.9600 .
C41 H41C 0.9600 .
C42 C43 1.531(11) .
C43 H43A 0.9600 .
C43 H43B 0.9600 .
C43 H43C 0.9600 .
C44 C45 1.459(12) .
C45 C47 1.392(11) .
C45 C46 1.417(11) .
C46 H46 0.9300 .
C47 C48 1.377(12) .
C47 H47 0.9300 .
C48 C49 1.407(11) .
C48 H48 0.9300 .
C49 H49 0.9300 .
C50 C51 1.505(14) .
C51 C52 1.426(12) .
C52 C53 1.344(14) .
C52 H52 0.9300 .
C53 C54 1.539(14) .
C55 C56 1.515(14) .
C56 C57 1.391(12) .
C57 C58 1.432(13) .
C57 H57 0.9300 .
C58 C59 1.532(12) .
C60 C61 1.514(15) .
C60 H60A 0.9600 .
C60 H60B 0.9600 .
C60 H60C 0.9600 .
C61 C62 1.499(16) .
C61 H61A 0.9700 .
C61 H61B 0.9700 .
C62 C63 1.546(15) .
C62 H62A 0.9700 .
C62 H62B 0.9700 .
C63 C64 1.466(17) .
C63 H63A 0.9700 .
C63 H63B 0.9700 .
C64 C65 1.549(15) .
C64 H64A 0.9700 .
C64 H64B 0.9700 .
C65 H65A 0.9600 .
C65 H65B 0.9600 .
C65 H65C 0.9600 .

loop_
_geom_torsion_atom_site_label_1
_geom_torsion_atom_site_label_2
_geom_torsion_atom_site_label_3
_geom_torsion_atom_site_label_4
_geom_torsion
_geom_torsion_site_symmetry_1
O2 Y1 O1 C2 -18.4(6) .
O5 Y1 O1 C2 133.9(7) .
O4 Y1 O1 C2 -176.5(6) .
O14 Y1 O1 C2 -124.2(7) 4_566
O6 Y1 O1 C2 58.4(6) .
O7 Y1 O1 C2 39.5(8) .
O3 Y1 O1 C2 -77.1(7) .
O5 Y1 O2 C4 -19.1(8) .
O4 Y1 O2 C4 168.2(7) .
O14 Y1 O2 C4 89.1(7) 4_566
O6 Y1 O2 C4 -60.7(7) .
O7 Y1 O2 C4 -133.5(7) .
O1 Y1 O2 C4 21.7(7) .
O3 Y1 O2 C4 156.1(8) .
O2 Y1 O3 C9 172.1(8) .
O5 Y1 O3 C9 -13.8(9) .
O4 Y1 O3 C9 -1.5(7) .
O14 Y1 O3 C9 -83.0(8) 4_566
O6 Y1 O3 C9 119.8(8) .
O7 Y1 O3 C9 77.4(8) .
O1 Y1 O3 C9 -130.5(7) .
O2 Y1 O4 C7 -13.8(11) .
O5 Y1 O4 C7 171.4(9) .
O14 Y1 O4 C7 71.4(8) 4_566
O6 Y1 O4 C7 -133.0(8) .
O7 Y1 O4 C7 -75.7(8) .
O1 Y1 O4 C7 121.8(8) .
O3 Y1 O4 C7 -1.5(8) .
O2 Y1 O5 C12 -24.4(8) .
O4 Y1 O5 C12 151.7(7) .
O14 Y1 O5 C12 -133.9(7) 4_566
O6 Y1 O5 C12 17.5(7) .
O7 Y1 O5 C12 83.9(7) .
O1 Y1 O5 C12 -65.2(7) .
O3 Y1 O5 C12 164.0(6) .
O2 Y1 O6 C14 133.9(7) .
O5 Y1 O6 C14 -18.0(6) .
O4 Y1 O6 C14 -73.6(7) .
O14 Y1 O6 C14 53.3(8) 4_566
O7 Y1 O6 C14 -131.4(7) .
O1 Y1 O6 C14 58.2(6) .
O3 Y1 O6 C14 -173.2(6) .
O2 Y1 O7 N1 63.5(8) .
O5 Y1 O7 N1 -76.3(8) .
O4 Y1 O7 N1 -143.3(8) .
O14 Y1 O7 N1 166.4(7) 4_566
O6 Y1 O7 N1 -10.1(7) .
O1 Y1 O7 N1 9.3(10) .
O3 Y1 O7 N1 139.0(8) .
O16 Cu2 O8 N2 110.7(6) .
O17 Cu2 O8 N2 -66.3(6) .
O18 Cu2 O8 N2 23.3(6) .
N6 Cu2 O8 N2 -156.6(6) .
O15 Cu2 O8 N2 51(2) .
O10 Cu1 O9 C31 30.0(7) .
O12 Cu1 O9 C31 -148.4(7) .
O11 Cu1 O9 C31 -59.4(7) .
N3 Cu1 O9 C31 122.8(7) .
O13 Cu1 O9 C31 7(2) .
O12 Cu1 O10 C29 -12(2) .
O11 Cu1 O10 C29 65.9(6) .
N3 Cu1 O10 C29 -127.9(6) .
O9 Cu1 O10 C29 -24.4(6) .
O13 Cu1 O10 C29 153.2(6) .
O10 Cu1 O11 C34 -142.7(7) .
O12 Cu1 O11 C34 30.1(7) .
N3 Cu1 O11 C34 115.8(12) .
O9 Cu1 O11 C34 -55.5(7) .
O13 Cu1 O11 C34 130.1(7) .
O10 Cu1 O12 C36 43.6(19) .
O11 Cu1 O12 C36 -34.8(6) .
N3 Cu1 O12 C36 159.2(6) .
O9 Cu1 O12 C36 55.5(6) .
O13 Cu1 O12 C36 -121.9(6) .
O10 Cu1 O13 N4 -95.2(5) .
O12 Cu1 O13 N4 82.9(5) .
O11 Cu1 O13 N4 -5.6(6) .
N3 Cu1 O13 N4 170.8(6) .
O9 Cu1 O13 N4 -72(2) .
O16 Cu2 O15 C58 -28.2(6) .
O17 Cu2 O15 C58 148.8(6) .
O18 Cu2 O15 C58 59.5(6) .
N6 Cu2 O15 C58 -120.5(6) .
O8 Cu2 O15 C58 32(2) .
O17 Cu2 O16 C56 -62(5) .
O18 Cu2 O16 C56 -55.8(6) .
N6 Cu2 O16 C56 125.9(6) .
O15 Cu2 O16 C56 27.7(6) .
O8 Cu2 O16 C56 -145.9(6) .
O16 Cu2 O17 C51 32(5) .
O18 Cu2 O17 C51 25.6(6) .
N6 Cu2 O17 C51 -156.1(6) .
O15 Cu2 O17 C51 -57.8(6) .
O8 Cu2 O17 C51 115.6(6) .
O16 Cu2 O18 C53 151.4(7) .
O17 Cu2 O18 C53 -29.0(7) .
N6 Cu2 O18 C53 -117(10) .
O15 Cu2 O18 C53 64.2(7) .
O8 Cu2 O18 C53 -119.2(7) .
Y1 O7 N1 C21 79.3(10) .
Y1 O7 N1 C22 -113.7(8) .
Cu2 O8 N2 C21 84.4(8) .
Cu2 O8 N2 C25 -100.3(7) .
O10 Cu1 N3 C16 -19.1(6) .
O12 Cu1 N3 C16 167.5(6) .
O11 Cu1 N3 C16 81.9(13) .
O9 Cu1 N3 C16 -107.0(6) .
O13 Cu1 N3 C16 67.4(6) .
O10 Cu1 N3 C19 164.1(6) .
O12 Cu1 N3 C19 -9.3(6) .
O11 Cu1 N3 C19 -94.9(13) .
O9 Cu1 N3 C19 76.2(6) .
O13 Cu1 N3 C19 -109.4(6) .
Cu1 O13 N4 C44 -71.1(8) .
Cu1 O13 N4 C38 110.1(7) .
Y1 O14 N5 C44 -86.3(10) 4_565
Y1 O14 N5 C42 103.5(9) 4_565
O16 Cu2 N6 C46 -165.7(6) .
O17 Cu2 N6 C46 14.7(6) .
O18 Cu2 N6 C46 103(10) .
O15 Cu2 N6 C46 -78.5(6) .
O8 Cu2 N6 C46 104.9(6) .
O16 Cu2 N6 C49 9.8(6) .
O17 Cu2 N6 C49 -169.8(5) .
O18 Cu2 N6 C49 -82(10) .
O15 Cu2 N6 C49 97.1(6) .
O8 Cu2 N6 C49 -79.5(6) .
Y1 O1 C2 C3 11.1(12) .
Y1 O1 C2 C1 -171.9(5) .
F3 C1 C2 O1 26.7(10) .
F1 C1 C2 O1 147.2(7) .
F2 C1 C2 O1 -93.2(9) .
F3 C1 C2 C3 -155.9(8) .
F1 C1 C2 C3 -35.5(10) .
F2 C1 C2 C3 84.2(10) .
O1 C2 C3 C4 4.6(14) .
C1 C2 C3 C4 -172.3(8) .
Y1 O2 C4 C3 -18.4(13) .
Y1 O2 C4 C5 160.0(6) .
C2 C3 C4 O2 -1.2(14) .
C2 C3 C4 C5 -179.5(8) .
O2 C4 C5 F6 -81.2(10) .
C3 C4 C5 F6 97.3(10) .
O2 C4 C5 F4 155.0(8) .
C3 C4 C5 F4 -26.5(12) .
O2 C4 C5 F5 36.6(10) .
C3 C4 C5 F5 -144.9(8) .
Y1 O4 C7 C8 3.0(15) .
Y1 O4 C7 C6 -177.4(6) .
F11 C6 C7 O4 176.6(8) .
F10 C6 C7 O4 56.4(11) .
F12 C6 C7 O4 -60.6(11) .
F11 C6 C7 C8 -3.8(14) .
F10 C6 C7 C8 -124.0(9) .
F12 C6 C7 C8 119.0(9) .
O4 C7 C8 C9 -1.3(16) .
C6 C7 C8 C9 179.1(9) .
Y1 O3 C9 C8 3.2(15) .
Y1 O3 C9 C10 -176.0(6) .
C7 C8 C9 O3 -1.8(16) .
C7 C8 C9 C10 177.3(9) .
O3 C9 C10 F8 66.0(11) .
C8 C9 C10 F8 -113.3(11) .
O3 C9 C10 F7 -52.9(12) .
C8 C9 C10 F7 127.9(10) .
O3 C9 C10 F9 -173.5(9) .
C8 C9 C10 F9 7.2(14) .
Y1 O5 C12 C13 -13.8(12) .
Y1 O5 C12 C11 167.0(5) .
F13 C11 C12 O5 -76.3(10) .
F15 C11 C12 O5 161.6(7) .
F14 C11 C12 O5 42.6(11) .
F13 C11 C12 C13 104.4(10) .
F15 C11 C12 C13 -17.7(12) .
F14 C11 C12 C13 -136.7(9) .
O5 C12 C13 C14 -0.1(13) .
C11 C12 C13 C14 179.1(8) .
Y1 O6 C14 C13 15.2(12) .
Y1 O6 C14 C15 -166.9(5) .
C12 C13 C14 O6 -0.9(14) .
C12 C13 C14 C15 -178.6(7) .
O6 C14 C15 F16 51.6(11) .
C13 C14 C15 F16 -130.4(9) .
O6 C14 C15 F18 172.3(7) .
C13 C14 C15 F18 -9.6(11) .
O6 C14 C15 F17 -69.3(9) .
C13 C14 C15 F17 108.7(10) .
C19 N3 C16 C17 -2.3(11) .
Cu1 N3 C16 C17 -179.2(6) .
N3 C16 C17 C18 2.3(12) .
C16 C17 C18 C20 -1.5(11) .
C16 N3 C19 C20 1.7(11) .
Cu1 N3 C19 C20 178.6(5) .
C17 C18 C20 C19 1.0(11) .
C17 C18 C20 C21 -178.3(7) .
N3 C19 C20 C18 -1.1(11) .
N3 C19 C20 C21 178.2(7) .
O7 N1 C21 N2 178.8(7) .
C22 N1 C21 N2 10.6(9) .
O7 N1 C21 C20 -3.3(12) .
C22 N1 C21 C20 -171.4(7) .
O8 N2 C21 N1 -175.4(6) .
C25 N2 C21 N1 8.9(9) .
O8 N2 C21 C20 6.6(12) .
C25 N2 C21 C20 -169.0(7) .
C18 C20 C21 N1 34.0(12) .
C19 C20 C21 N1 -145.3(8) .
C18 C20 C21 N2 -148.4(8) .
C19 C20 C21 N2 32.3(11) .
O7 N1 C22 C24 -72.9(9) .
C21 N1 C22 C24 95.5(8) .
O7 N1 C22 C23 45.3(10) .
C21 N1 C22 C23 -146.3(7) .
O7 N1 C22 C25 167.3(7) .
C21 N1 C22 C25 -24.3(8) .
O8 N2 C25 C27 39.9(10) .
C21 N2 C25 C27 -144.3(8) .
O8 N2 C25 C26 -81.1(9) .
C21 N2 C25 C26 94.7(8) .
O8 N2 C25 C22 161.2(6) .
C21 N2 C25 C22 -23.0(8) .
N1 C22 C25 N2 25.9(7) .
C24 C22 C25 N2 -86.5(9) .
C23 C22 C25 N2 143.9(8) .
N1 C22 C25 C27 143.6(7) .
C24 C22 C25 C27 31.3(11) .
C23 C22 C25 C27 -98.3(10) .
N1 C22 C25 C26 -86.4(9) .
C24 C22 C25 C26 161.2(8) .
C23 C22 C25 C26 31.6(11) .
Cu1 O10 C29 C30 13.5(12) .
Cu1 O10 C29 C28 -165.3(6) .
F24 C28 C29 O10 67.1(11) .
F23 C28 C29 O10 -52.1(11) .
F22 C28 C29 O10 -173.4(8) .
F24 C28 C29 C30 -111.8(10) .
F23 C28 C29 C30 129.0(9) .
F22 C28 C29 C30 7.7(13) .
O10 C29 C30 C31 5.1(15) .
C28 C29 C30 C31 -176.2(8) .
Cu1 O9 C31 C30 -24.5(12) .
Cu1 O9 C31 C32 155.1(6) .
C29 C30 C31 O9 3.4(14) .
C29 C30 C31 C32 -176.2(8) .
O9 C31 C32 F20 52.0(12) .
C30 C31 C32 F20 -128.4(10) .
O9 C31 C32 F19 176.6(8) .
C30 C31 C32 F19 -3.8(13) .
O9 C31 C32 F21 -67.3(10) .
C30 C31 C32 F21 112.3(10) .
Cu1 O11 C34 C35 -15.8(13) .
Cu1 O11 C34 C33 167.3(6) .
F29 C33 C34 O11 -151.7(9) .
F28 C33 C34 O11 -30.8(11) .
F30 C33 C34 O11 86.5(11) .
F29 C33 C34 C35 31.1(13) .
F28 C33 C34 C35 151.9(8) .
F30 C33 C34 C35 -90.7(10) .
O11 C34 C35 C36 -7.1(16) .
C33 C34 C35 C36 169.7(8) .
Cu1 O12 C36 C35 25.0(11) .
Cu1 O12 C36 C37 -153.6(6) .
C34 C35 C36 O12 2.2(14) .
C34 C35 C36 C37 -179.3(8) .
O12 C36 C37 F26 -26.8(11) .
C35 C36 C37 F26 154.5(8) .
O12 C36 C37 F27 -146.4(8) .
C35 C36 C37 F27 34.9(12) .
O12 C36 C37 F25 93.6(9) .
C35 C36 C37 F25 -85.0(10) .
O13 N4 C38 C39 -46.5(10) .
C44 N4 C38 C39 134.6(7) .
O13 N4 C38 C40 74.4(9) .
C44 N4 C38 C40 -104.5(8) .
O13 N4 C38 C42 -166.6(6) .
C44 N4 C38 C42 14.5(9) .
O14 N5 C42 C43 -55.0(9) .
C44 N5 C42 C43 133.6(7) .
O14 N5 C42 C41 63.9(9) .
C44 N5 C42 C41 -107.5(7) .
O14 N5 C42 C38 -175.9(6) .
C44 N5 C42 C38 12.7(8) .
N4 C38 C42 N5 -14.9(7) .
C39 C38 C42 N5 -132.8(8) .
C40 C38 C42 N5 98.7(9) .
N4 C38 C42 C43 -130.5(8) .
C39 C38 C42 C43 111.6(9) .
C40 C38 C42 C43 -16.9(12) .
N4 C38 C42 C41 100.4(9) .
C39 C38 C42 C41 -17.5(11) .
C40 C38 C42 C41 -146.0(9) .
O14 N5 C44 N4 -175.3(7) .
C42 N5 C44 N4 -4.4(9) .
O14 N5 C44 C45 6.6(12) .
C42 N5 C44 C45 177.5(7) .
O13 N4 C44 N5 174.0(6) .
C38 N4 C44 N5 -7.2(9) .
O13 N4 C44 C45 -7.9(12) .
C38 N4 C44 C45 171.0(7) .
N5 C44 C45 C47 -36.3(12) .
N4 C44 C45 C47 145.9(8) .
N5 C44 C45 C46 141.9(8) .
N4 C44 C45 C46 -35.9(11) .
C49 N6 C46 C45 -2.6(11) .
Cu2 N6 C46 C45 173.1(5) .
C47 C45 C46 N6 0.7(11) .
C44 C45 C46 N6 -177.6(7) .
C46 C45 C47 C48 2.5(11) .
C44 C45 C47 C48 -179.3(7) .
C45 C47 C48 C49 -3.8(11) .
C46 N6 C49 C48 1.2(11) .
Cu2 N6 C49 C48 -174.4(5) .
C47 C48 C49 N6 1.9(12) .
Cu2 O17 C51 C52 -13.9(11) .
Cu2 O17 C51 C50 167.0(5) .
F31 C50 C51 O17 -6.4(11) .
F33 C50 C51 O17 -128.8(9) .
F32 C50 C51 O17 112.6(8) .
F31 C50 C51 C52 174.4(8) .
F33 C50 C51 C52 52.0(11) .
F32 C50 C51 C52 -66.6(11) .
O17 C51 C52 C53 -4.9(14) .
C50 C51 C52 C53 174.2(8) .
Cu2 O18 C53 C52 22.3(13) .
Cu2 O18 C53 C54 -156.0(6) .
C51 C52 C53 O18 -0.5(15) .
C51 C52 C53 C54 177.6(9) .
O18 C53 C54 F36 108.0(16) .
C52 C53 C54 F36 -70.4(19) .
O18 C53 C54 F35 -28.6(16) .
C52 C53 C54 F35 153.0(13) .
O18 C53 C54 F34 -130.3(12) .
C52 C53 C54 F34 51.2(15) .
Cu2 O16 C56 C57 -18.0(12) .
Cu2 O16 C56 C55 161.1(5) .
F38 C55 C56 O16 -76.5(10) .
F37 C55 C56 O16 45.0(11) .
F39 C55 C56 O16 164.4(7) .
F38 C55 C56 C57 102.7(10) .
F37 C55 C56 C57 -135.7(9) .
F39 C55 C56 C57 -16.4(11) .
O16 C56 C57 C58 -5.6(14) .
C55 C56 C57 C58 175.4(8) .
Cu2 O15 C58 C57 18.5(11) .
Cu2 O15 C58 C59 -160.5(6) .
C56 C57 C58 O15 2.2(14) .
C56 C57 C58 C59 -178.8(8) .
O15 C58 C59 F40 45.9(11) .
C57 C58 C59 F40 -133.2(9) .
O15 C58 C59 F41 169.5(8) .
C57 C58 C59 F41 -9.5(13) .
O15 C58 C59 F42 -72.9(11) .
C57 C58 C59 F42 108.1(9) .
C60 C61 C62 C63 174.2(10) .
C61 C62 C63 C64 64.4(15) .
C62 C63 C64 C65 171.2(10) .
